data_4037977
loop_
_publ_author_name
'Tendyck, Jonas C.'
'Kl\"ocker, Hans'
'Sch\"urmann, Lina'
'W\"urthwein, Ernst-Ulrich'
'Hepp, Alexander'
'Layh, Marcus'
'Uhl, Werner'

_publ_section_title
;
 Aspects of phosphaallene chemistry - heat induced formation of
 1,2-dihydrophosphetes by intramolecular nucleophilic aromatic
 substitution and photochemical generation of tricyclic phosphiranes.
;
_journal_name_full 'The Journal of organic chemistry'
_journal_paper_doi 10.1021/acs.joc.9b03056
_journal_year 2020
_chemical_formula_sum 'C28 H37.67 Mo O5 P'
_chemical_formula_weight 581.16
_space_group_crystal_system triclinic
_space_group_IT_number 2
_space_group_name_Hall '-P 1'
_space_group_name_H-M_alt 'P -1'
_atom_sites_solution_hydrogens geom
_audit_creation_method SHELXL-2014/7
_cell_angle_alpha 88.051(2)
_cell_angle_beta 86.135(2)
_cell_angle_gamma 75.778(2)
_cell_formula_units_Z 6
_cell_length_a 10.1218(5)
_cell_length_b 18.1986(9)
_cell_length_c 24.5216(12)
_cell_measurement_reflns_used 9870
_cell_measurement_temperature 100(2)
_cell_measurement_theta_max 27.703
_cell_measurement_theta_min 2.287
_cell_volume 4367.8(4)
_computing_cell_refinement 'Bruker SAINT+'
_computing_data_collection 'Bruker SMART'
_computing_data_reduction 'Bruker SHELXTL'
_computing_molecular_graphics 'Bruker SHELXTL'
_computing_publication_material 'Bruker SHELXTL'
_computing_structure_refinement 'SHELXL-2014/7 (Sheldrick, 2014)'
_computing_structure_solution 'SHELXS-2014 (Sheldrick, 2014)'
_diffrn_ambient_temperature 100(2)
_diffrn_measured_fraction_theta_full 0.985
_diffrn_measured_fraction_theta_max 0.983
_diffrn_measurement_device_type 'CCD area detector'
_diffrn_measurement_method 'omega scans'
_diffrn_radiation_type MoK\a
_diffrn_radiation_wavelength 0.71073
_diffrn_reflns_av_R_equivalents 0.0718
_diffrn_reflns_av_unetI/netI 0.1080
_diffrn_reflns_Laue_measured_fraction_full 0.985
_diffrn_reflns_Laue_measured_fraction_max 0.983
_diffrn_reflns_limit_h_max 13
_diffrn_reflns_limit_h_min -13
_diffrn_reflns_limit_k_max 23
_diffrn_reflns_limit_k_min -23
_diffrn_reflns_limit_l_max 32
_diffrn_reflns_limit_l_min -32
_diffrn_reflns_number 56903
_diffrn_reflns_point_group_measured_fraction_full 0.985
_diffrn_reflns_point_group_measured_fraction_max 0.983
_diffrn_reflns_theta_full 25.242
_diffrn_reflns_theta_max 27.887
_diffrn_reflns_theta_min 2.043
_diffrn_source microsource
_exptl_absorpt_coefficient_mu 0.538
_exptl_absorpt_correction_T_max 0.7456
_exptl_absorpt_correction_T_min 0.6506
_exptl_absorpt_correction_type empirical
_exptl_absorpt_process_details SADABS
_exptl_crystal_colour colourless
_exptl_crystal_density_diffrn 1.326
_exptl_crystal_description stick
_exptl_crystal_F_000 1816
_exptl_crystal_size_max 0.330
_exptl_crystal_size_mid 0.130
_exptl_crystal_size_min 0.070
_refine_diff_density_max 0.786
_refine_diff_density_min -0.760
_refine_diff_density_rms 0.104
_refine_ls_extinction_method none
_refine_ls_goodness_of_fit_ref 1.018
_refine_ls_hydrogen_treatment constr
_refine_ls_matrix_type full
_refine_ls_number_parameters 999
_refine_ls_number_reflns 20510
_refine_ls_number_restraints 133
_refine_ls_restrained_S_all 1.017
_refine_ls_R_factor_all 0.1092
_refine_ls_R_factor_gt 0.0566
_refine_ls_shift/su_max 0.001
_refine_ls_shift/su_mean 0.000
_refine_ls_structure_factor_coef Fsqd
_refine_ls_weighting_details 'w=1/[\s^2^(Fo^2^)+(0.0387P)^2^+3.1211P] where P=(Fo^2^+2Fc^2^)/3'
_refine_ls_weighting_scheme calc
_refine_ls_wR_factor_gt 0.1000
_refine_ls_wR_factor_ref 0.1137
_reflns_Friedel_coverage 0.000
_reflns_number_gt 13435
_reflns_number_total 20510
_reflns_threshold_expression 'I > 2\s(I)'
_cod_data_source_file jo9b03056_si_001.cif
_cod_data_source_block sad_a_compound_11b
_cod_database_code 4037977
_shelx_shelxl_version_number 2014/7
_shelx_space_group_comment
;
The symmetry employed for this shelxl refinement is uniquely defined
by the following loop, which should always be used as a source of
symmetry information in preference to the above space-group names.
They are only intended as comments.
;
_shelx_estimated_absorpt_t_min 0.842
_shelx_estimated_absorpt_t_max 0.963

loop_
_space_group_symop_operation_xyz
'x, y, z'
'-x, -y, -z'

loop_
_atom_site_label
_atom_site_type_symbol
_atom_site_fract_x
_atom_site_fract_y
_atom_site_fract_z
_atom_site_U_iso_or_equiv
_atom_site_adp_type
_atom_site_occupancy
_atom_site_site_symmetry_order
_atom_site_calc_flag
_atom_site_refinement_flags_posn
_atom_site_refinement_flags_adp
_atom_site_refinement_flags_occupancy
_atom_site_disorder_assembly
_atom_site_disorder_group
P1 P 0.88339(9) 0.32756(5) 0.56279(3) 0.0161(2) Uani 1 1 d . . . . .
Mo1 Mo 0.70309(3) 0.35360(2) 0.49277(2) 0.01959(8) Uani 1 1 d . . . . .
C1 C 0.7328(4) 0.4606(2) 0.48678(14) 0.0255(9) Uani 1 1 d . . . . .
O1 O 0.7528(3) 0.51929(17) 0.48387(11) 0.0359(7) Uani 1 1 d . . . . .
C2 C 0.5645(4) 0.3881(2) 0.55755(15) 0.0222(8) Uani 1 1 d . . . . .
O2 O 0.4854(3) 0.40919(16) 0.59209(10) 0.0334(7) Uani 1 1 d . . . . .
C3 C 0.6854(4) 0.2439(3) 0.49788(14) 0.0269(9) Uani 1 1 d . . . . .
O3 O 0.6791(3) 0.18253(17) 0.49911(12) 0.0408(8) Uani 1 1 d . . . . .
C4 C 0.8323(4) 0.3250(2) 0.42517(15) 0.0303(10) Uani 1 1 d . . . . .
O4 O 0.8993(3) 0.3097(2) 0.38629(11) 0.0560(10) Uani 1 1 d . . . . .
C5 C 0.5470(4) 0.3812(3) 0.44443(15) 0.0330(10) Uani 1 1 d . . . . .
O5 O 0.4547(3) 0.3975(2) 0.41805(11) 0.0498(9) Uani 1 1 d . . . . .
C11 C 1.0711(3) 0.29314(19) 0.56760(13) 0.0171(8) Uani 1 1 d . . . . .
H11 H 1.0938 0.2717 0.6049 0.021 Uiso 1 1 calc R U . . .
C111 C 1.1744(4) 0.2517(2) 0.52394(14) 0.0225(8) Uani 1 1 d . . . . .
C112 C 1.3166(4) 0.2416(2) 0.54480(16) 0.0353(10) Uani 1 1 d . . . . .
H11A H 1.3330 0.2915 0.5509 0.042 Uiso 1 1 calc R U . . .
H11B H 1.3852 0.2146 0.5176 0.042 Uiso 1 1 calc R U . . .
H11C H 1.3229 0.2124 0.5792 0.042 Uiso 1 1 calc R U . . .
C113 C 1.1472(5) 0.1744(2) 0.51602(19) 0.0455(12) Uani 1 1 d . . . . .
H11D H 1.1487 0.1473 0.5513 0.055 Uiso 1 1 calc R U . . .
H11E H 1.2177 0.1452 0.4905 0.055 Uiso 1 1 calc R U . . .
H11F H 1.0574 0.1809 0.5012 0.055 Uiso 1 1 calc R U . . .
C114 C 1.1703(4) 0.2952(3) 0.46937(15) 0.0403(11) Uani 1 1 d . . . . .
H11G H 1.0783 0.3049 0.4561 0.048 Uiso 1 1 calc R U . . .
H11H H 1.2361 0.2651 0.4426 0.048 Uiso 1 1 calc R U . . .
H11I H 1.1938 0.3435 0.4744 0.048 Uiso 1 1 calc R U . . .
C12 C 1.0185(3) 0.37782(19) 0.56890(13) 0.0168(8) Uani 1 1 d . . . . .
H12 H 1.0418 0.4064 0.5356 0.020 Uiso 1 1 calc R U . . .
C13 C 1.0004(4) 0.41987(19) 0.62259(13) 0.0182(8) Uani 1 1 d . . . . .
C131 C 0.9255(4) 0.5019(2) 0.61210(14) 0.0264(9) Uani 1 1 d . . . . .
H13A H 0.8364 0.5036 0.5981 0.032 Uiso 1 1 calc R U . . .
H13B H 0.9794 0.5252 0.5852 0.032 Uiso 1 1 calc R U . . .
H13C H 0.9124 0.5298 0.6463 0.032 Uiso 1 1 calc R U . . .
C132 C 1.1379(4) 0.4166(2) 0.64541(14) 0.0224(8) Uani 1 1 d . . . . .
H13D H 1.1236 0.4437 0.6800 0.027 Uiso 1 1 calc R U . . .
H13E H 1.1927 0.4404 0.6192 0.027 Uiso 1 1 calc R U . . .
H13F H 1.1858 0.3636 0.6517 0.027 Uiso 1 1 calc R U . . .
C14 C 0.8421(3) 0.33385(19) 0.63629(12) 0.0142(7) Uani 1 1 d . . . . .
C15 C 0.9104(3) 0.38133(18) 0.66052(13) 0.0140(7) Uani 1 1 d . . . . .
C16 C 0.8923(3) 0.39271(19) 0.71643(13) 0.0165(7) Uani 1 1 d . . . . .
H16 H 0.9402 0.4240 0.7330 0.020 Uiso 1 1 calc R U . . .
C17 C 0.8044(3) 0.35858(19) 0.74858(13) 0.0156(7) Uani 1 1 d . . . . .
C171 C 0.7839(4) 0.36930(19) 0.80979(13) 0.0178(8) Uani 1 1 d . . . . .
H171 H 0.6950 0.3575 0.8219 0.021 Uiso 1 1 calc R U . . .
C172 C 0.8961(4) 0.3133(2) 0.83931(14) 0.0313(10) Uani 1 1 d . . . . .
H17A H 0.8966 0.2614 0.8297 0.038 Uiso 1 1 calc R U . . .
H17B H 0.8785 0.3192 0.8789 0.038 Uiso 1 1 calc R U . . .
H17C H 0.9849 0.3234 0.8283 0.038 Uiso 1 1 calc R U . . .
C173 C 0.7762(4) 0.4502(2) 0.82698(14) 0.0231(8) Uani 1 1 d . . . . .
H17D H 0.8645 0.4622 0.8182 0.028 Uiso 1 1 calc R U . . .
H17E H 0.7539 0.4546 0.8664 0.028 Uiso 1 1 calc R U . . .
H17F H 0.7053 0.4856 0.8074 0.028 Uiso 1 1 calc R U . . .
C18 C 0.7397(3) 0.31106(19) 0.72373(13) 0.0167(7) Uani 1 1 d . . . . .
H18 H 0.6816 0.2868 0.7458 0.020 Uiso 1 1 calc R U . . .
C19 C 0.7560(3) 0.29711(19) 0.66760(13) 0.0149(7) Uani 1 1 d . . . . .
C191 C 0.6928(3) 0.24008(19) 0.64252(13) 0.0183(8) Uani 1 1 d . . . . .
H191 H 0.6727 0.2583 0.6043 0.022 Uiso 1 1 calc R U . . .
C192 C 0.7943(4) 0.1629(2) 0.63824(15) 0.0262(9) Uani 1 1 d . . . . .
H19A H 0.8789 0.1686 0.6186 0.031 Uiso 1 1 calc R U . . .
H19B H 0.7549 0.1284 0.6184 0.031 Uiso 1 1 calc R U . . .
H19C H 0.8142 0.1421 0.6750 0.031 Uiso 1 1 calc R U . . .
C193 C 0.5579(4) 0.2328(2) 0.67132(14) 0.0247(9) Uani 1 1 d . . . . .
H19D H 0.5748 0.2094 0.7076 0.030 Uiso 1 1 calc R U . . .
H19E H 0.5164 0.2011 0.6497 0.030 Uiso 1 1 calc R U . . .
H19F H 0.4958 0.2832 0.6752 0.030 Uiso 1 1 calc R U . . .
P2 P 0.61209(9) 0.90113(5) 0.16826(4) 0.0162(2) Uani 1 1 d . . . . .
Mo2 Mo 0.45909(3) 0.84799(2) 0.11083(2) 0.02430(9) Uani 1 1 d . . . . .
C101 C 0.5575(4) 0.7458(3) 0.14328(18) 0.0359(11) Uani 1 1 d . . . . .
O101 O 0.6098(4) 0.69103(18) 0.16414(15) 0.0585(10) Uani 1 1 d . . . . .
C102 C 0.5840(4) 0.8332(3) 0.04010(18) 0.0469(13) Uani 1 1 d . . . . .
O102 O 0.6451(3) 0.8256(2) -0.00070(13) 0.0698(12) Uani 1 1 d . . . . .
C103 C 0.3217(4) 0.8594(2) 0.17662(15) 0.0217(8) Uani 1 1 d . . . . .
O103 O 0.2431(3) 0.86425(15) 0.21229(10) 0.0314(7) Uani 1 1 d . . . . .
C104 C 0.3663(4) 0.9531(3) 0.08124(15) 0.0348(11) Uani 1 1 d . . . . .
O104 O 0.3145(3) 1.0115(2) 0.06456(12) 0.0531(9) Uani 1 1 d . . . . .
C105 C 0.3328(4) 0.8016(3) 0.07236(16) 0.0372(11) Uani 1 1 d . . . . .
O105 O 0.2600(3) 0.7746(2) 0.05100(12) 0.0552(10) Uani 1 1 d . . . . .
C21 C 0.7775(3) 0.92846(19) 0.15929(13) 0.0173(8) Uani 1 1 d . . . . .
H21 H 0.7811 0.9697 0.1847 0.021 Uiso 1 1 calc R U . . .
C211 C 0.8580(4) 0.9346(2) 0.10513(14) 0.0205(8) Uani 1 1 d . . . . .
C212 C 0.8927(4) 0.8611(2) 0.07315(15) 0.0288(9) Uani 1 1 d . . . . .
H21A H 0.9619 0.8230 0.0917 0.035 Uiso 1 1 calc R U . . .
H21B H 0.9283 0.8707 0.0361 0.035 Uiso 1 1 calc R U . . .
H21C H 0.8102 0.8425 0.0711 0.035 Uiso 1 1 calc R U . . .
C213 C 0.7748(4) 0.9991(2) 0.07111(15) 0.0310(10) Uani 1 1 d . . . . .
H21D H 0.6905 0.9863 0.0617 0.037 Uiso 1 1 calc R U . . .
H21E H 0.8284 1.0066 0.0375 0.037 Uiso 1 1 calc R U . . .
H21F H 0.7519 1.0458 0.0922 0.037 Uiso 1 1 calc R U . . .
C214 C 0.9914(4) 0.9527(2) 0.11820(15) 0.0280(9) Uani 1 1 d . . . . .
H21G H 0.9716 0.9993 0.1392 0.034 Uiso 1 1 calc R U . . .
H21H H 1.0436 0.9595 0.0841 0.034 Uiso 1 1 calc R U . . .
H21I H 1.0448 0.9108 0.1397 0.034 Uiso 1 1 calc R U . . .
C22 C 0.7831(3) 0.85447(19) 0.18945(13) 0.0169(8) Uani 1 1 d . . . . .
H22 H 0.8313 0.8075 0.1695 0.020 Uiso 1 1 calc R U . . .
C23 C 0.7878(3) 0.8504(2) 0.25197(13) 0.0189(8) Uani 1 1 d . . . . .
C231 C 0.7760(4) 0.7719(2) 0.27209(15) 0.0276(9) Uani 1 1 d . . . . .
H23A H 0.7702 0.7702 0.3121 0.033 Uiso 1 1 calc R U . . .
H23B H 0.8565 0.7337 0.2584 0.033 Uiso 1 1 calc R U . . .
H23C H 0.6936 0.7613 0.2586 0.033 Uiso 1 1 calc R U . . .
C232 C 0.9209(4) 0.8653(2) 0.26898(15) 0.0307(10) Uani 1 1 d . . . . .
H23D H 0.9262 0.9164 0.2570 0.037 Uiso 1 1 calc R U . . .
H23E H 0.9983 0.8280 0.2521 0.037 Uiso 1 1 calc R U . . .
H23F H 0.9237 0.8609 0.3089 0.037 Uiso 1 1 calc R U . . .
C24 C 0.5636(3) 0.93982(19) 0.23646(13) 0.0161(7) Uani 1 1 d . . . . .
C25 C 0.6630(3) 0.90984(19) 0.27328(13) 0.0162(7) Uani 1 1 d . . . . .
C26 C 0.6447(4) 0.9342(2) 0.32707(14) 0.0225(8) Uani 1 1 d . . . . .
H26 H 0.7131 0.9142 0.3520 0.027 Uiso 1 1 calc R U . . .
C27 C 0.5277(4) 0.9874(2) 0.34470(15) 0.0237(8) Uani 1 1 d . . . . .
C271 C 0.5098(4) 1.0127(2) 0.40375(15) 0.0321(10) Uani 1 1 d . . . . .
H271 H 0.5982 0.9906 0.4208 0.039 Uiso 1 1 calc R U . . .
C272 C 0.4821(5) 1.0977(2) 0.40815(17) 0.0460(12) Uani 1 1 d . . . . .
H27A H 0.5523 1.1160 0.3861 0.055 Uiso 1 1 calc R U . . .
H27B H 0.4839 1.1110 0.4464 0.055 Uiso 1 1 calc R U . . .
H27C H 0.3921 1.1213 0.3948 0.055 Uiso 1 1 calc R U . . .
C273 C 0.4020(4) 0.9814(3) 0.43522(15) 0.0377(11) Uani 1 1 d . . . . .
H27D H 0.3151 0.9986 0.4178 0.045 Uiso 1 1 calc R U . . .
H27E H 0.3911 0.9992 0.4729 0.045 Uiso 1 1 calc R U . . .
H27F H 0.4298 0.9258 0.4354 0.045 Uiso 1 1 calc R U . . .
C28 C 0.4301(4) 1.0162(2) 0.30737(15) 0.0236(8) Uani 1 1 d . . . . .
H28 H 0.3495 1.0523 0.3195 0.028 Uiso 1 1 calc R U . . .
C29 C 0.4451(3) 0.99451(19) 0.25308(14) 0.0195(8) Uani 1 1 d D . . . .
C291 C 0.3440(4) 1.0329(2) 0.21143(15) 0.0247(9) Uani 1 1 d D . . . .
H291 H 0.3429 0.9942 0.1836 0.030 Uiso 1 1 calc R U . . .
C292 C 0.1981(4) 1.0607(2) 0.23557(17) 0.0374(11) Uani 1 1 d D . . . .
H29A H 0.1716 1.0195 0.2570 0.045 Uiso 1 1 calc R U . . .
H29B H 0.1363 1.0766 0.2059 0.045 Uiso 1 1 calc R U . . .
H29C H 0.1925 1.1037 0.2593 0.045 Uiso 1 1 calc R U . . .
C293 C 0.3952(4) 1.0964(2) 0.18174(17) 0.0400(11) Uani 1 1 d D . . . .
H29D H 0.3972 1.1357 0.2078 0.048 Uiso 1 1 calc R U . . .
H29E H 0.3339 1.1184 0.1530 0.048 Uiso 1 1 calc R U . . .
H29F H 0.4874 1.0759 0.1653 0.048 Uiso 1 1 calc R U . . .
P3 P 0.72851(10) 0.38202(5) 0.12587(4) 0.0204(2) Uani 1 1 d . . . . .
Mo3 Mo 0.79881(3) 0.50118(2) 0.09303(2) 0.01687(8) Uani 1 1 d . . . . .
C201 C 0.8225(4) 0.5386(2) 0.16834(15) 0.0234(8) Uani 1 1 d . . . . .
O201 O 0.8434(3) 0.56192(15) 0.20836(10) 0.0339(7) Uani 1 1 d . . . . .
C202 C 0.5949(4) 0.5530(2) 0.09496(14) 0.0221(8) Uani 1 1 d . . . . .
O202 O 0.4831(3) 0.58411(16) 0.09395(11) 0.0348(7) Uani 1 1 d . . . . .
C203 C 0.7871(4) 0.4635(2) 0.01581(15) 0.0261(9) Uani 1 1 d . . . . .
O203 O 0.7795(3) 0.44202(16) -0.02638(11) 0.0430(8) Uani 1 1 d . . . . .
C204 C 1.0038(4) 0.4539(2) 0.08992(15) 0.0250(9) Uani 1 1 d . . . . .
O204 O 1.1194(3) 0.42904(15) 0.08797(12) 0.0370(7) Uani 1 1 d . . . . .
C205 C 0.8318(4) 0.5991(2) 0.06416(16) 0.0319(10) Uani 1 1 d . . . . .
O205 O 0.8469(3) 0.65683(17) 0.04945(13) 0.0497(9) Uani 1 1 d . . . . .
C31 C 0.8033(4) 0.2791(2) 0.11783(15) 0.0229(8) Uani 1 1 d . . . . .
H31 H 0.7696 0.2491 0.1482 0.027 Uiso 1 1 calc R U . . .
C311 C 0.9505(4) 0.2416(2) 0.09859(15) 0.0241(9) Uani 1 1 d . . . . .
C312 C 1.0433(4) 0.2514(2) 0.14259(16) 0.0312(10) Uani 1 1 d . . . . .
H31A H 1.0387 0.3054 0.1464 0.037 Uiso 1 1 calc R U . . .
H31B H 1.1375 0.2243 0.1323 0.037 Uiso 1 1 calc R U . . .
H31C H 1.0136 0.2308 0.1774 0.037 Uiso 1 1 calc R U . . .
C313 C 0.9954(4) 0.2733(2) 0.04399(15) 0.0295(9) Uani 1 1 d . . . . .
H31D H 0.9847 0.3281 0.0468 0.035 Uiso 1 1 calc R U . . .
H31E H 0.9390 0.2635 0.0154 0.035 Uiso 1 1 calc R U . . .
H31F H 1.0915 0.2487 0.0347 0.035 Uiso 1 1 calc R U . . .
C314 C 0.9599(4) 0.1569(2) 0.09234(18) 0.0382(11) Uani 1 1 d . . . . .
H31G H 1.0537 0.1308 0.0806 0.046 Uiso 1 1 calc R U . . .
H31H H 0.8978 0.1503 0.0649 0.046 Uiso 1 1 calc R U . . .
H31I H 0.9342 0.1354 0.1275 0.046 Uiso 1 1 calc R U . . .
C32 C 0.6941(4) 0.3113(2) 0.07980(16) 0.0257(9) Uani 1 1 d . . . . .
H32 H 0.7251 0.3156 0.0405 0.031 Uiso 1 1 calc R U . . .
C33 C 0.5516(4) 0.3003(2) 0.09060(16) 0.0284(9) Uani 1 1 d . . . . .
C331 C 0.4575(4) 0.3463(3) 0.04843(17) 0.0409(11) Uani 1 1 d . . . . .
H33A H 0.3646 0.3400 0.0561 0.049 Uiso 1 1 calc R U . . .
H33B H 0.4909 0.3282 0.0117 0.049 Uiso 1 1 calc R U . . .
H33C H 0.4570 0.4000 0.0506 0.049 Uiso 1 1 calc R U . . .
C332 C 0.5555(5) 0.2159(2) 0.08606(18) 0.0393(11) Uani 1 1 d . . . . .
H33D H 0.6148 0.1866 0.1132 0.047 Uiso 1 1 calc R U . . .
H33E H 0.5913 0.1986 0.0493 0.047 Uiso 1 1 calc R U . . .
H33F H 0.4630 0.2085 0.0927 0.047 Uiso 1 1 calc R U . . .
C34 C 0.5812(4) 0.3734(2) 0.17140(14) 0.0212(8) Uani 1 1 d . . . . .
C35 C 0.5051(4) 0.3293(2) 0.14747(16) 0.0281(9) Uani 1 1 d . . . . .
C36 C 0.3930(4) 0.3139(2) 0.17718(18) 0.0357(11) Uani 1 1 d . . . . .
H36 H 0.3400 0.2850 0.1610 0.043 Uiso 1 1 calc R U . . .
C37 C 0.3567(4) 0.3399(3) 0.23006(19) 0.0400(12) Uani 1 1 d D U . . .
C371 C 0.2332(6) 0.3146(4) 0.2551(3) 0.0289(17) Uani 0.677(11) 1 d D U P A 1
H371 H 0.2199 0.2727 0.2352 0.035 Uiso 0.677(11) 1 calc R U P A 1
C372 C 0.1063(13) 0.3814(13) 0.2528(11) 0.0321(13) Uani 0.677(11) 1 d D U P A 1
H37A H 0.0302 0.3679 0.2725 0.039 Uiso 0.677(11) 1 calc R U P A 1
H37B H 0.0853 0.3930 0.2154 0.039 Uiso 0.677(11) 1 calc R U P A 1
H37C H 0.1241 0.4250 0.2690 0.039 Uiso 0.677(11) 1 calc R U P A 1
C373 C 0.2564(7) 0.2909(5) 0.3148(2) 0.037(2) Uani 0.677(11) 1 d D U P A 1
H37D H 0.3352 0.2490 0.3165 0.045 Uiso 0.677(11) 1 calc R U P A 1
H37E H 0.1778 0.2760 0.3310 0.045 Uiso 0.677(11) 1 calc R U P A 1
H37F H 0.2709 0.3328 0.3344 0.045 Uiso 0.677(11) 1 calc R U P A 1
C37A C 0.2326(8) 0.3374(6) 0.2760(6) 0.028(3) Uani 0.323(11) 1 d D U P A 2
H37G H 0.2493 0.3588 0.3094 0.033 Uiso 0.323(11) 1 calc DR U P A 2
C37B C 0.104(2) 0.386(3) 0.253(2) 0.0321(13) Uani 0.323(11) 1 d D U P A 2
H37H H 0.1006 0.3735 0.2153 0.039 Uiso 0.323(11) 1 calc R U P A 2
H37I H 0.1039 0.4386 0.2550 0.039 Uiso 0.323(11) 1 calc R U P A 2
H37J H 0.0252 0.3769 0.2735 0.039 Uiso 0.323(11) 1 calc R U P A 2
C37C C 0.2391(16) 0.2554(7) 0.2849(8) 0.051(5) Uani 0.323(11) 1 d D U P A 2
H37K H 0.2258 0.2338 0.2511 0.061 Uiso 0.323(11) 1 calc R U P A 2
H37L H 0.1690 0.2494 0.3118 0.061 Uiso 0.323(11) 1 calc R U P A 2
H37M H 0.3268 0.2301 0.2974 0.061 Uiso 0.323(11) 1 calc R U P A 2
C38 C 0.4348(4) 0.3837(2) 0.25235(17) 0.0357(11) Uani 1 1 d . . . . .
H38 H 0.4099 0.4025 0.2882 0.043 Uiso 1 1 calc DR U . . .
C39 C 0.5478(4) 0.4007(2) 0.22395(15) 0.0259(9) Uani 1 1 d . . . . .
C391 C 0.6318(4) 0.4462(2) 0.25088(15) 0.0298(10) Uani 1 1 d . . . . .
H391 H 0.7076 0.4509 0.2237 0.036 Uiso 1 1 calc R U . . .
C392 C 0.5514(5) 0.5262(3) 0.26401(19) 0.0518(13) Uani 1 1 d . . . . .
H39A H 0.5163 0.5523 0.2304 0.062 Uiso 1 1 calc R U . . .
H39B H 0.6110 0.5537 0.2799 0.062 Uiso 1 1 calc R U . . .
H39C H 0.4748 0.5243 0.2902 0.062 Uiso 1 1 calc R U . . .
C393 C 0.6983(5) 0.4059(3) 0.30096(18) 0.0503(13) Uani 1 1 d . . . . .
H39D H 0.6275 0.4024 0.3295 0.060 Uiso 1 1 calc R U . . .
H39E H 0.7594 0.4345 0.3145 0.060 Uiso 1 1 calc R U . . .
H39F H 0.7509 0.3548 0.2912 0.060 Uiso 1 1 calc R U . . .
C400 C 0.6880(7) 0.1500(4) 0.2453(3) 0.100(2) Uani 1 1 d . . . . .
H40A H 0.7533 0.1296 0.2149 0.120 Uiso 1 1 calc R U . . .
H40B H 0.6201 0.1942 0.2323 0.120 Uiso 1 1 calc R U . . .
H40C H 0.6422 0.1111 0.2593 0.120 Uiso 1 1 calc R U . . .
C401 C 0.7592(8) 0.1723(4) 0.2881(3) 0.096(2) Uani 1 1 d . . . . .
H40D H 0.6921 0.2030 0.3148 0.115 Uiso 1 1 calc R U . . .
H40E H 0.8187 0.2045 0.2723 0.115 Uiso 1 1 calc R U . . .
C402 C 0.8491(5) 0.1019(3) 0.3187(3) 0.0735(18) Uani 1 1 d . . . . .
H40F H 0.7897 0.0685 0.3322 0.088 Uiso 1 1 calc R U . . .
H40G H 0.9183 0.0729 0.2919 0.088 Uiso 1 1 calc R U . . .
C403 C 0.9181(9) 0.1196(4) 0.3638(3) 0.121(3) Uani 1 1 d . . . . .
H40H H 0.8504 0.1468 0.3899 0.145 Uiso 1 1 calc R U . . .
H40I H 0.9732 0.1533 0.3507 0.145 Uiso 1 1 calc R U . . .
C404 C 1.0050(7) 0.0564(4) 0.3924(3) 0.101(2) Uani 1 1 d . . . . .
H40J H 1.0655 0.0259 0.3655 0.121 Uiso 1 1 calc R U . . .
H40K H 1.0604 0.0768 0.4151 0.121 Uiso 1 1 calc R U . . .
C405 C 0.9425(7) 0.0085(4) 0.4250(3) 0.105(3) Uani 1 1 d . . . . .
H40L H 0.8652 0.0390 0.4469 0.126 Uiso 1 1 calc R U . . .
H40M H 1.0087 -0.0220 0.4492 0.126 Uiso 1 1 calc R U . . .
H40N H 0.9098 -0.0251 0.4016 0.126 Uiso 1 1 calc R U . . .

loop_
_atom_site_aniso_label
_atom_site_aniso_U_11
_atom_site_aniso_U_22
_atom_site_aniso_U_33
_atom_site_aniso_U_23
_atom_site_aniso_U_13
_atom_site_aniso_U_12
P1 0.0123(5) 0.0231(5) 0.0129(4) -0.0021(4) -0.0014(4) -0.0039(4)
Mo1 0.01243(16) 0.0325(2) 0.01319(15) 0.00020(14) -0.00174(12) -0.00405(14)
C1 0.014(2) 0.040(3) 0.0195(19) 0.0062(19) -0.0020(15) -0.0012(18)
O1 0.0360(18) 0.0362(19) 0.0377(17) 0.0147(15) -0.0048(14) -0.0142(15)
C2 0.0143(19) 0.030(2) 0.0222(19) 0.0038(17) -0.0051(16) -0.0045(16)
O2 0.0208(15) 0.0495(19) 0.0240(14) 0.0001(14) 0.0029(12) 0.0013(13)
C3 0.019(2) 0.043(3) 0.0193(19) -0.0076(19) -0.0033(16) -0.0069(19)
O3 0.047(2) 0.0378(19) 0.0415(18) -0.0122(15) 0.0017(15) -0.0174(16)
C4 0.017(2) 0.052(3) 0.021(2) -0.0013(19) -0.0056(17) -0.0056(19)
O4 0.0304(18) 0.109(3) 0.0197(15) -0.0094(17) 0.0048(14) -0.0007(18)
C5 0.022(2) 0.057(3) 0.0182(19) -0.001(2) -0.0003(17) -0.006(2)
O5 0.0243(17) 0.094(3) 0.0264(15) 0.0032(17) -0.0061(13) -0.0061(17)
C11 0.0148(18) 0.021(2) 0.0163(17) -0.0044(15) 0.0001(14) -0.0049(15)
C111 0.0158(19) 0.025(2) 0.0256(19) -0.0059(17) 0.0002(16) -0.0023(16)
C112 0.019(2) 0.049(3) 0.034(2) -0.011(2) 0.0035(18) -0.001(2)
C113 0.038(3) 0.044(3) 0.056(3) -0.028(2) 0.019(2) -0.013(2)
C114 0.029(2) 0.061(3) 0.025(2) -0.004(2) 0.0024(18) 0.002(2)
C12 0.0123(18) 0.024(2) 0.0151(17) 0.0020(15) -0.0008(14) -0.0058(15)
C13 0.0197(19) 0.020(2) 0.0155(17) -0.0045(15) 0.0020(15) -0.0054(16)
C131 0.031(2) 0.025(2) 0.0203(19) -0.0028(17) 0.0040(17) -0.0036(18)
C132 0.023(2) 0.027(2) 0.0214(18) -0.0007(17) -0.0008(16) -0.0141(17)
C14 0.0109(17) 0.0186(19) 0.0114(16) 0.0006(14) -0.0016(13) -0.0002(14)
C15 0.0105(17) 0.0137(18) 0.0151(16) -0.0014(14) 0.0012(13) 0.0019(14)
C16 0.0146(18) 0.0174(19) 0.0171(17) -0.0046(15) -0.0012(14) -0.0024(15)
C17 0.0133(18) 0.0153(19) 0.0151(16) -0.0014(15) 0.0007(14) 0.0024(14)
C171 0.0170(19) 0.022(2) 0.0144(17) -0.0014(15) 0.0012(14) -0.0058(15)
C172 0.040(3) 0.032(2) 0.0155(18) 0.0018(18) -0.0013(17) 0.002(2)
C173 0.026(2) 0.028(2) 0.0141(17) -0.0086(16) 0.0006(15) -0.0045(17)
C18 0.0117(18) 0.023(2) 0.0155(17) 0.0010(15) 0.0006(14) -0.0041(15)
C19 0.0087(17) 0.0181(19) 0.0170(17) -0.0018(15) -0.0016(14) -0.0012(14)
C191 0.021(2) 0.023(2) 0.0136(16) -0.0011(15) -0.0035(15) -0.0084(16)
C192 0.027(2) 0.028(2) 0.027(2) -0.0079(18) -0.0069(17) -0.0101(18)
C193 0.019(2) 0.034(2) 0.026(2) 0.0002(18) -0.0041(16) -0.0150(17)
P2 0.0117(5) 0.0187(5) 0.0177(4) -0.0019(4) -0.0016(4) -0.0025(4)
Mo2 0.01476(17) 0.0384(2) 0.02076(16) -0.00827(15) -0.00310(13) -0.00683(15)
C101 0.029(2) 0.030(3) 0.050(3) -0.017(2) -0.006(2) -0.007(2)
O101 0.058(2) 0.0291(19) 0.085(3) -0.0168(19) -0.021(2) 0.0017(17)
C102 0.024(2) 0.090(4) 0.032(2) -0.022(3) -0.004(2) -0.021(2)
O102 0.032(2) 0.150(4) 0.0345(19) -0.035(2) 0.0092(16) -0.033(2)
C103 0.019(2) 0.022(2) 0.024(2) 0.0033(17) -0.0103(16) -0.0029(16)
O103 0.0271(16) 0.0420(18) 0.0262(15) 0.0059(13) 0.0020(13) -0.0119(13)
C104 0.023(2) 0.060(3) 0.022(2) 0.005(2) -0.0056(17) -0.011(2)
O104 0.049(2) 0.069(3) 0.0388(18) 0.0210(18) -0.0173(16) -0.0081(19)
C105 0.020(2) 0.064(3) 0.028(2) -0.020(2) 0.0026(18) -0.010(2)
O105 0.0355(19) 0.100(3) 0.0404(18) -0.0319(18) 0.0017(15) -0.0334(19)
C21 0.0127(18) 0.020(2) 0.0191(17) -0.0040(15) 0.0015(14) -0.0043(15)
C211 0.021(2) 0.021(2) 0.0192(18) 0.0000(16) -0.0003(15) -0.0040(16)
C212 0.026(2) 0.035(2) 0.025(2) -0.0079(18) 0.0058(17) -0.0069(18)
C213 0.025(2) 0.039(3) 0.027(2) 0.0084(19) -0.0032(17) -0.0039(19)
C214 0.022(2) 0.034(2) 0.029(2) 0.0020(19) 0.0008(17) -0.0083(18)
C22 0.0125(18) 0.0164(19) 0.0205(18) -0.0039(15) -0.0015(14) -0.0005(14)
C23 0.0139(18) 0.025(2) 0.0158(17) 0.0026(16) -0.0030(14) -0.0009(15)
C231 0.022(2) 0.031(2) 0.023(2) 0.0059(18) 0.0034(16) 0.0028(18)
C232 0.017(2) 0.047(3) 0.024(2) -0.0055(19) -0.0043(16) 0.0002(19)
C24 0.0142(18) 0.0181(19) 0.0161(17) -0.0028(15) 0.0014(14) -0.0041(15)
C25 0.0132(18) 0.020(2) 0.0178(17) -0.0008(15) -0.0012(14) -0.0086(15)
C26 0.021(2) 0.028(2) 0.0200(18) -0.0005(17) -0.0034(16) -0.0093(17)
C27 0.021(2) 0.026(2) 0.026(2) -0.0098(17) 0.0027(16) -0.0107(17)
C271 0.030(2) 0.044(3) 0.023(2) -0.0147(19) 0.0050(18) -0.010(2)
C272 0.063(3) 0.045(3) 0.034(2) -0.022(2) 0.013(2) -0.021(2)
C273 0.044(3) 0.049(3) 0.023(2) -0.007(2) 0.0050(19) -0.017(2)
C28 0.017(2) 0.018(2) 0.032(2) -0.0070(17) 0.0098(16) -0.0008(16)
C29 0.0155(19) 0.018(2) 0.0250(19) 0.0011(16) 0.0024(15) -0.0052(15)
C291 0.020(2) 0.022(2) 0.028(2) 0.0011(17) 0.0030(16) 0.0021(16)
C292 0.022(2) 0.040(3) 0.041(2) 0.006(2) 0.0001(19) 0.007(2)
C293 0.030(2) 0.035(3) 0.049(3) 0.015(2) -0.002(2) 0.000(2)
P3 0.0177(5) 0.0183(5) 0.0244(5) 0.0023(4) 0.0018(4) -0.0039(4)
Mo3 0.01764(17) 0.01685(17) 0.01649(15) -0.00035(13) 0.00198(12) -0.00569(13)
C201 0.020(2) 0.026(2) 0.025(2) -0.0036(17) 0.0025(16) -0.0078(17)
O201 0.0333(17) 0.0433(18) 0.0277(15) -0.0124(14) -0.0025(13) -0.0129(14)
C202 0.025(2) 0.022(2) 0.0195(18) 0.0023(16) -0.0015(16) -0.0062(17)
O202 0.0214(16) 0.0394(18) 0.0399(17) 0.0007(14) -0.0010(13) -0.0008(13)
C203 0.032(2) 0.024(2) 0.022(2) 0.0050(17) -0.0006(17) -0.0084(18)
O203 0.068(2) 0.045(2) 0.0186(14) -0.0039(14) -0.0018(15) -0.0198(17)
C204 0.029(2) 0.022(2) 0.026(2) -0.0043(17) 0.0069(17) -0.0110(18)
O204 0.0207(16) 0.0340(17) 0.0570(19) -0.0086(15) 0.0072(14) -0.0095(13)
C205 0.039(3) 0.027(2) 0.029(2) 0.001(2) 0.0043(19) -0.010(2)
O205 0.065(2) 0.0313(19) 0.054(2) 0.0088(16) 0.0146(17) -0.0191(17)
C31 0.021(2) 0.022(2) 0.028(2) -0.0006(17) -0.0027(16) -0.0091(16)
C311 0.020(2) 0.022(2) 0.032(2) -0.0005(18) -0.0032(17) -0.0071(16)
C312 0.021(2) 0.029(2) 0.042(2) -0.001(2) -0.0077(18) -0.0005(18)
C313 0.023(2) 0.024(2) 0.037(2) -0.0079(19) 0.0036(18) 0.0005(17)
C314 0.037(3) 0.026(2) 0.051(3) -0.005(2) 0.002(2) -0.007(2)
C32 0.023(2) 0.025(2) 0.030(2) -0.0010(18) -0.0037(17) -0.0064(17)
C33 0.023(2) 0.032(2) 0.033(2) 0.0070(19) -0.0096(18) -0.0119(18)
C331 0.027(2) 0.046(3) 0.048(3) 0.010(2) -0.012(2) -0.006(2)
C332 0.041(3) 0.035(3) 0.048(3) 0.001(2) -0.014(2) -0.019(2)
C34 0.0148(19) 0.017(2) 0.028(2) 0.0134(16) 0.0024(15) 0.0013(15)
C35 0.018(2) 0.028(2) 0.038(2) 0.0175(19) -0.0052(17) -0.0057(17)
C36 0.021(2) 0.035(3) 0.052(3) 0.021(2) -0.006(2) -0.0089(19)
C37 0.020(2) 0.039(3) 0.055(3) 0.032(2) 0.0056(19) -0.0020(19)
C371 0.028(3) 0.034(4) 0.024(3) -0.009(3) 0.011(2) -0.009(3)
C372 0.026(2) 0.036(3) 0.035(2) -0.006(3) 0.0080(18) -0.0109(18)
C373 0.033(4) 0.049(5) 0.032(3) 0.007(3) 0.005(3) -0.016(3)
C37A 0.026(5) 0.024(6) 0.034(7) 0.001(5) 0.011(4) -0.011(4)
C37B 0.026(2) 0.036(3) 0.035(2) -0.006(3) 0.0080(18) -0.0109(18)
C37C 0.048(9) 0.030(6) 0.075(12) 0.007(6) 0.027(8) -0.018(5)
C38 0.025(2) 0.042(3) 0.031(2) 0.014(2) 0.0072(18) 0.005(2)
C39 0.020(2) 0.022(2) 0.031(2) 0.0139(18) 0.0009(17) 0.0011(17)
C391 0.033(2) 0.031(2) 0.0207(19) 0.0012(18) 0.0085(17) -0.0029(19)
C392 0.043(3) 0.051(3) 0.053(3) -0.016(3) -0.006(2) 0.006(2)
C393 0.043(3) 0.057(3) 0.048(3) 0.019(3) -0.013(2) -0.008(3)
C400 0.107(6) 0.118(6) 0.086(5) 0.047(5) -0.036(4) -0.049(5)
C401 0.125(7) 0.067(5) 0.099(5) -0.004(4) 0.020(5) -0.037(5)
C402 0.033(3) 0.063(4) 0.124(6) -0.013(4) -0.005(3) -0.008(3)
C403 0.119(7) 0.109(7) 0.107(6) -0.022(5) 0.026(5) 0.020(6)
C404 0.070(5) 0.086(6) 0.135(7) -0.009(5) 0.005(5) 0.002(4)
C405 0.097(6) 0.077(5) 0.122(6) 0.015(5) 0.017(5) 0.008(4)

loop_
_atom_type_symbol
_atom_type_description
_atom_type_scat_dispersion_real
_atom_type_scat_dispersion_imag
_atom_type_scat_source
C C 0.0033 0.0016 'International Tables Vol C Tables 4.2.6.8 and 6.1.1.4'
H H 0.0000 0.0000 'International Tables Vol C Tables 4.2.6.8 and 6.1.1.4'
Mo Mo -1.6832 0.6857 'International Tables Vol C Tables 4.2.6.8 and 6.1.1.4'
O O 0.0106 0.0060 'International Tables Vol C Tables 4.2.6.8 and 6.1.1.4'
P P 0.1023 0.0942 'International Tables Vol C Tables 4.2.6.8 and 6.1.1.4'

loop_
_geom_angle_atom_site_label_1
_geom_angle_atom_site_label_2
_geom_angle_atom_site_label_3
_geom_angle
_geom_angle_site_symmetry_1
_geom_angle_site_symmetry_3
_geom_angle_publ_flag
C14 P1 C12 90.57(15) . . ?
C14 P1 C11 95.86(15) . . ?
C12 P1 C11 47.93(14) . . ?
C14 P1 Mo1 123.11(11) . . ?
C12 P1 Mo1 126.84(11) . . ?
C11 P1 Mo1 140.85(11) . . ?
C5 Mo1 C4 89.09(15) . . ?
C5 Mo1 C1 91.86(16) . . ?
C4 Mo1 C1 89.22(16) . . ?
C5 Mo1 C3 90.45(17) . . ?
C4 Mo1 C3 88.35(16) . . ?
C1 Mo1 C3 176.62(15) . . ?
C5 Mo1 C2 87.51(14) . . ?
C4 Mo1 C2 175.99(15) . . ?
C1 Mo1 C2 88.77(15) . . ?
C3 Mo1 C2 93.80(15) . . ?
C5 Mo1 P1 173.32(11) . . ?
C4 Mo1 P1 97.26(10) . . ?
C1 Mo1 P1 86.18(10) . . ?
C3 Mo1 P1 91.79(10) . . ?
C2 Mo1 P1 86.06(10) . . ?
O1 C1 Mo1 178.2(3) . . ?
O2 C2 Mo1 177.5(3) . . ?
O3 C3 Mo1 177.5(3) . . ?
O4 C4 Mo1 177.0(3) . . ?
O5 C5 Mo1 178.0(3) . . ?
C12 C11 C111 123.8(3) . . ?
C12 C11 P1 65.32(18) . . ?
C111 C11 P1 127.1(2) . . ?
C12 C11 H11 111.1 . . ?
C111 C11 H11 111.1 . . ?
P1 C11 H11 111.1 . . ?
C113 C111 C11 108.5(3) . . ?
C113 C111 C112 109.6(3) . . ?
C11 C111 C112 107.7(3) . . ?
C113 C111 C114 110.1(3) . . ?
C11 C111 C114 113.1(3) . . ?
C112 C111 C114 107.9(3) . . ?
C111 C112 H11A 109.5 . . ?
C111 C112 H11B 109.5 . . ?
H11A C112 H11B 109.5 . . ?
C111 C112 H11C 109.5 . . ?
H11A C112 H11C 109.5 . . ?
H11B C112 H11C 109.5 . . ?
C111 C113 H11D 109.5 . . ?
C111 C113 H11E 109.5 . . ?
H11D C113 H11E 109.5 . . ?
C111 C113 H11F 109.5 . . ?
H11D C113 H11F 109.5 . . ?
H11E C113 H11F 109.5 . . ?
C111 C114 H11G 109.5 . . ?
C111 C114 H11H 109.5 . . ?
H11G C114 H11H 109.5 . . ?
C111 C114 H11I 109.5 . . ?
H11G C114 H11I 109.5 . . ?
H11H C114 H11I 109.5 . . ?
C11 C12 C13 120.8(3) . . ?
C11 C12 P1 66.74(19) . . ?
C13 C12 P1 111.5(2) . . ?
C11 C12 H12 116.0 . . ?
C13 C12 H12 116.0 . . ?
P1 C12 H12 116.0 . . ?
C131 C13 C132 110.0(3) . . ?
C131 C13 C12 108.4(3) . . ?
C132 C13 C12 110.9(3) . . ?
C131 C13 C15 109.5(3) . . ?
C132 C13 C15 112.6(3) . . ?
C12 C13 C15 105.3(3) . . ?
C13 C131 H13A 109.5 . . ?
C13 C131 H13B 109.5 . . ?
H13A C131 H13B 109.5 . . ?
C13 C131 H13C 109.5 . . ?
H13A C131 H13C 109.5 . . ?
H13B C131 H13C 109.5 . . ?
C13 C132 H13D 109.5 . . ?
C13 C132 H13E 109.5 . . ?
H13D C132 H13E 109.5 . . ?
C13 C132 H13F 109.5 . . ?
H13D C132 H13F 109.5 . . ?
H13E C132 H13F 109.5 . . ?
C19 C14 C15 121.1(3) . . ?
C19 C14 P1 127.4(3) . . ?
C15 C14 P1 111.5(2) . . ?
C16 C15 C14 119.8(3) . . ?
C16 C15 C13 123.1(3) . . ?
C14 C15 C13 117.1(3) . . ?
C15 C16 C17 120.5(3) . . ?
C15 C16 H16 119.7 . . ?
C17 C16 H16 119.7 . . ?
C18 C17 C16 118.5(3) . . ?
C18 C17 C171 119.8(3) . . ?
C16 C17 C171 121.7(3) . . ?
C17 C171 C173 113.5(3) . . ?
C17 C171 C172 110.6(3) . . ?
C173 C171 C172 110.1(3) . . ?
C17 C171 H171 107.4 . . ?
C173 C171 H171 107.4 . . ?
C172 C171 H171 107.4 . . ?
C171 C172 H17A 109.5 . . ?
C171 C172 H17B 109.5 . . ?
H17A C172 H17B 109.5 . . ?
C171 C172 H17C 109.5 . . ?
H17A C172 H17C 109.5 . . ?
H17B C172 H17C 109.5 . . ?
C171 C173 H17D 109.5 . . ?
C171 C173 H17E 109.5 . . ?
H17D C173 H17E 109.5 . . ?
C171 C173 H17F 109.5 . . ?
H17D C173 H17F 109.5 . . ?
H17E C173 H17F 109.5 . . ?
C17 C18 C19 123.0(3) . . ?
C17 C18 H18 118.5 . . ?
C19 C18 H18 118.5 . . ?
C14 C19 C18 117.0(3) . . ?
C14 C19 C191 121.2(3) . . ?
C18 C19 C191 121.6(3) . . ?
C19 C191 C192 110.8(3) . . ?
C19 C191 C193 114.3(3) . . ?
C192 C191 C193 110.8(3) . . ?
C19 C191 H191 106.8 . . ?
C192 C191 H191 106.8 . . ?
C193 C191 H191 106.8 . . ?
C191 C192 H19A 109.5 . . ?
C191 C192 H19B 109.5 . . ?
H19A C192 H19B 109.5 . . ?
C191 C192 H19C 109.5 . . ?
H19A C192 H19C 109.5 . . ?
H19B C192 H19C 109.5 . . ?
C191 C193 H19D 109.5 . . ?
C191 C193 H19E 109.5 . . ?
H19D C193 H19E 109.5 . . ?
C191 C193 H19F 109.5 . . ?
H19D C193 H19F 109.5 . . ?
H19E C193 H19F 109.5 . . ?
C24 P2 C22 90.60(15) . . ?
C24 P2 C21 96.63(15) . . ?
C22 P2 C21 48.14(15) . . ?
C24 P2 Mo2 124.79(11) . . ?
C22 P2 Mo2 128.18(11) . . ?
C21 P2 Mo2 138.00(11) . . ?
C105 Mo2 C103 87.18(15) . . ?
C105 Mo2 C101 92.41(17) . . ?
C103 Mo2 C101 88.11(16) . . ?
C105 Mo2 C104 90.75(17) . . ?
C103 Mo2 C104 91.43(15) . . ?
C101 Mo2 C104 176.79(16) . . ?
C105 Mo2 C102 87.26(16) . . ?
C103 Mo2 C102 174.39(15) . . ?
C101 Mo2 C102 92.88(19) . . ?
C104 Mo2 C102 87.88(18) . . ?
C105 Mo2 P2 174.42(13) . . ?
C103 Mo2 P2 88.15(10) . . ?
C101 Mo2 P2 84.39(11) . . ?
C104 Mo2 P2 92.42(12) . . ?
C102 Mo2 P2 97.45(12) . . ?
O101 C101 Mo2 176.0(4) . . ?
O102 C102 Mo2 175.4(4) . . ?
O103 C103 Mo2 177.7(3) . . ?
O104 C104 Mo2 179.7(4) . . ?
O105 C105 Mo2 179.1(4) . . ?
C22 C21 C211 123.2(3) . . ?
C22 C21 P2 65.04(18) . . ?
C211 C21 P2 126.2(2) . . ?
C22 C21 H21 111.6 . . ?
C211 C21 H21 111.6 . . ?
P2 C21 H21 111.6 . . ?
C214 C211 C213 109.9(3) . . ?
C214 C211 C21 107.5(3) . . ?
C213 C211 C21 108.5(3) . . ?
C214 C211 C212 108.0(3) . . ?
C213 C211 C212 110.1(3) . . ?
C21 C211 C212 112.8(3) . . ?
C211 C212 H21A 109.5 . . ?
C211 C212 H21B 109.5 . . ?
H21A C212 H21B 109.5 . . ?
C211 C212 H21C 109.5 . . ?
H21A C212 H21C 109.5 . . ?
H21B C212 H21C 109.5 . . ?
C211 C213 H21D 109.5 . . ?
C211 C213 H21E 109.5 . . ?
H21D C213 H21E 109.5 . . ?
C211 C213 H21F 109.5 . . ?
H21D C213 H21F 109.5 . . ?
H21E C213 H21F 109.5 . . ?
C211 C214 H21G 109.5 . . ?
C211 C214 H21H 109.5 . . ?
H21G C214 H21H 109.5 . . ?
C211 C214 H21I 109.5 . . ?
H21G C214 H21I 109.5 . . ?
H21H C214 H21I 109.5 . . ?
C21 C22 C23 120.0(3) . . ?
C21 C22 P2 66.83(18) . . ?
C23 C22 P2 111.6(2) . . ?
C21 C22 H22 116.2 . . ?
C23 C22 H22 116.2 . . ?
P2 C22 H22 116.2 . . ?
C25 C23 C232 112.4(3) . . ?
C25 C23 C231 109.6(3) . . ?
C232 C23 C231 110.0(3) . . ?
C25 C23 C22 105.4(3) . . ?
C232 C23 C22 110.4(3) . . ?
C231 C23 C22 108.8(3) . . ?
C23 C231 H23A 109.5 . . ?
C23 C231 H23B 109.5 . . ?
H23A C231 H23B 109.5 . . ?
C23 C231 H23C 109.5 . . ?
H23A C231 H23C 109.5 . . ?
H23B C231 H23C 109.5 . . ?
C23 C232 H23D 109.5 . . ?
C23 C232 H23E 109.5 . . ?
H23D C232 H23E 109.5 . . ?
C23 C232 H23F 109.5 . . ?
H23D C232 H23F 109.5 . . ?
H23E C232 H23F 109.5 . . ?
C25 C24 C29 120.6(3) . . ?
C25 C24 P2 111.8(2) . . ?
C29 C24 P2 127.5(3) . . ?
C26 C25 C24 119.8(3) . . ?
C26 C25 C23 123.0(3) . . ?
C24 C25 C23 117.2(3) . . ?
C27 C26 C25 120.7(3) . . ?
C27 C26 H26 119.7 . . ?
C25 C26 H26 119.7 . . ?
C26 C27 C28 118.5(3) . . ?
C26 C27 C271 119.7(3) . . ?
C28 C27 C271 121.8(3) . . ?
C273 C271 C272 112.0(4) . . ?
C273 C271 C27 111.0(3) . . ?
C272 C271 C27 112.3(3) . . ?
C273 C271 H271 107.1 . . ?
C272 C271 H271 107.1 . . ?
C27 C271 H271 107.1 . . ?
C271 C272 H27A 109.5 . . ?
C271 C272 H27B 109.5 . . ?
H27A C272 H27B 109.5 . . ?
C271 C272 H27C 109.5 . . ?
H27A C272 H27C 109.5 . . ?
H27B C272 H27C 109.5 . . ?
C271 C273 H27D 109.5 . . ?
C271 C273 H27E 109.5 . . ?
H27D C273 H27E 109.5 . . ?
C271 C273 H27F 109.5 . . ?
H27D C273 H27F 109.5 . . ?
H27E C273 H27F 109.5 . . ?
C27 C28 C29 122.8(3) . . ?
C27 C28 H28 118.6 . . ?
C29 C28 H28 118.6 . . ?
C28 C29 C24 117.6(3) . . ?
C28 C29 C291 121.9(3) . . ?
C24 C29 C291 120.3(3) . . ?
C293 C291 C29 109.6(3) . . ?
C293 C291 C292 111.9(3) . . ?
C29 C291 C292 113.8(3) . . ?
C293 C291 H291 107.1 . . ?
C29 C291 H291 107.1 . . ?
C292 C291 H291 107.1 . . ?
C291 C292 H29A 109.5 . . ?
C291 C292 H29B 109.5 . . ?
H29A C292 H29B 109.5 . . ?
C291 C292 H29C 109.5 . . ?
H29A C292 H29C 109.5 . . ?
H29B C292 H29C 109.5 . . ?
C291 C293 H29D 109.5 . . ?
C291 C293 H29E 109.5 . . ?
H29D C293 H29E 109.5 . . ?
C291 C293 H29F 109.5 . . ?
H29D C293 H29F 109.5 . . ?
H29E C293 H29F 109.5 . . ?
C34 P3 C32 90.18(18) . . ?
C34 P3 C31 96.62(17) . . ?
C32 P3 C31 47.43(15) . . ?
C34 P3 Mo3 128.55(12) . . ?
C32 P3 Mo3 124.02(13) . . ?
C31 P3 Mo3 134.74(12) . . ?
C205 Mo3 C204 90.47(16) . . ?
C205 Mo3 C201 86.16(15) . . ?
C204 Mo3 C201 86.30(15) . . ?
C205 Mo3 C202 86.99(16) . . ?
C204 Mo3 C202 177.45(15) . . ?
C201 Mo3 C202 93.42(14) . . ?
C205 Mo3 C203 92.30(15) . . ?
C204 Mo3 C203 90.59(15) . . ?
C201 Mo3 C203 176.52(15) . . ?
C202 Mo3 C203 89.62(15) . . ?
C205 Mo3 P3 173.19(13) . . ?
C204 Mo3 P3 95.89(11) . . ?
C201 Mo3 P3 96.66(11) . . ?
C202 Mo3 P3 86.66(10) . . ?
C203 Mo3 P3 85.21(11) . . ?
O201 C201 Mo3 174.6(3) . . ?
O202 C202 Mo3 176.6(3) . . ?
O203 C203 Mo3 178.9(4) . . ?
O204 C204 Mo3 178.4(3) . . ?
O205 C205 Mo3 177.0(4) . . ?
C32 C31 C311 123.4(3) . . ?
C32 C31 P3 66.3(2) . . ?
C311 C31 P3 126.3(3) . . ?
C32 C31 H31 111.3 . . ?
C311 C31 H31 111.3 . . ?
P3 C31 H31 111.3 . . ?
C312 C311 C313 110.2(3) . . ?
C312 C311 C31 108.3(3) . . ?
C313 C311 C31 113.4(3) . . ?
C312 C311 C314 109.1(3) . . ?
C313 C311 C314 108.6(3) . . ?
C31 C311 C314 107.2(3) . . ?
C311 C312 H31A 109.5 . . ?
C311 C312 H31B 109.5 . . ?
H31A C312 H31B 109.5 . . ?
C311 C312 H31C 109.5 . . ?
H31A C312 H31C 109.5 . . ?
H31B C312 H31C 109.5 . . ?
C311 C313 H31D 109.5 . . ?
C311 C313 H31E 109.5 . . ?
H31D C313 H31E 109.5 . . ?
C311 C313 H31F 109.5 . . ?
H31D C313 H31F 109.5 . . ?
H31E C313 H31F 109.5 . . ?
C311 C314 H31G 109.5 . . ?
C311 C314 H31H 109.5 . . ?
H31G C314 H31H 109.5 . . ?
C311 C314 H31I 109.5 . . ?
H31G C314 H31I 109.5 . . ?
H31H C314 H31I 109.5 . . ?
C31 C32 C33 121.1(3) . . ?
C31 C32 P3 66.3(2) . . ?
C33 C32 P3 111.7(3) . . ?
C31 C32 H32 116.0 . . ?
C33 C32 H32 116.0 . . ?
P3 C32 H32 116.0 . . ?
C32 C33 C35 106.1(3) . . ?
C32 C33 C332 109.2(3) . . ?
C35 C33 C332 112.0(3) . . ?
C32 C33 C331 109.7(3) . . ?
C35 C33 C331 110.4(3) . . ?
C332 C33 C331 109.5(3) . . ?
C33 C331 H33A 109.5 . . ?
C33 C331 H33B 109.5 . . ?
H33A C331 H33B 109.5 . . ?
C33 C331 H33C 109.5 . . ?
H33A C331 H33C 109.5 . . ?
H33B C331 H33C 109.5 . . ?
C33 C332 H33D 109.5 . . ?
C33 C332 H33E 109.5 . . ?
H33D C332 H33E 109.5 . . ?
C33 C332 H33F 109.5 . . ?
H33D C332 H33F 109.5 . . ?
H33E C332 H33F 109.5 . . ?
C39 C34 C35 121.5(3) . . ?
C39 C34 P3 127.6(3) . . ?
C35 C34 P3 110.8(3) . . ?
C36 C35 C34 118.8(4) . . ?
C36 C35 C33 123.5(4) . . ?
C34 C35 C33 117.7(3) . . ?
C35 C36 C37 121.4(4) . . ?
C35 C36 H36 119.3 . . ?
C37 C36 H36 119.3 . . ?
C36 C37 C38 118.1(4) . . ?
C36 C37 C371 112.2(5) . . ?
C38 C37 C371 129.7(5) . . ?
C36 C37 C37A 136.0(6) . . ?
C38 C37 C37A 105.8(5) . . ?
C37 C371 C373 109.2(5) . . ?
C37 C371 C372 109.0(9) . . ?
C373 C371 C372 109.1(12) . . ?
C37 C371 H371 109.8 . . ?
C373 C371 H371 109.8 . . ?
C372 C371 H371 109.8 . . ?
C371 C372 H37A 109.5 . . ?
C371 C372 H37B 109.5 . . ?
H37A C372 H37B 109.5 . . ?
C371 C372 H37C 109.5 . . ?
H37A C372 H37C 109.5 . . ?
H37B C372 H37C 109.5 . . ?
C371 C373 H37D 109.5 . . ?
C371 C373 H37E 109.5 . . ?
H37D C373 H37E 109.5 . . ?
C371 C373 H37F 109.5 . . ?
H37D C373 H37F 109.5 . . ?
H37E C373 H37F 109.5 . . ?
C37C C37A C37B 117(2) . . ?
C37C C37A C37 104.7(10) . . ?
C37B C37A C37 105.9(17) . . ?
C37C C37A H37G 109.6 . . ?
C37B C37A H37G 109.6 . . ?
C37 C37A H37G 109.6 . . ?
C37A C37B H37H 109.5 . . ?
C37A C37B H37I 109.5 . . ?
H37H C37B H37I 109.5 . . ?
C37A C37B H37J 109.5 . . ?
H37H C37B H37J 109.5 . . ?
H37I C37B H37J 109.5 . . ?
C37A C37C H37K 109.5 . . ?
C37A C37C H37L 109.5 . . ?
H37K C37C H37L 109.5 . . ?
C37A C37C H37M 109.5 . . ?
H37K C37C H37M 109.5 . . ?
H37L C37C H37M 109.5 . . ?
C39 C38 C37 122.5(4) . . ?
C39 C38 H38 118.7 . . ?
C37 C38 H38 118.7 . . ?
C34 C39 C38 117.7(4) . . ?
C34 C39 C391 122.0(3) . . ?
C38 C39 C391 120.3(4) . . ?
C392 C391 C39 112.7(3) . . ?
C392 C391 C393 111.2(4) . . ?
C39 C391 C393 112.4(3) . . ?
C392 C391 H391 106.7 . . ?
C39 C391 H391 106.7 . . ?
C393 C391 H391 106.7 . . ?
C391 C392 H39A 109.5 . . ?
C391 C392 H39B 109.5 . . ?
H39A C392 H39B 109.5 . . ?
C391 C392 H39C 109.5 . . ?
H39A C392 H39C 109.5 . . ?
H39B C392 H39C 109.5 . . ?
C391 C393 H39D 109.5 . . ?
C391 C393 H39E 109.5 . . ?
H39D C393 H39E 109.5 . . ?
C391 C393 H39F 109.5 . . ?
H39D C393 H39F 109.5 . . ?
H39E C393 H39F 109.5 . . ?
C401 C400 H40A 109.5 . . ?
C401 C400 H40B 109.5 . . ?
H40A C400 H40B 109.5 . . ?
C401 C400 H40C 109.5 . . ?
H40A C400 H40C 109.5 . . ?
H40B C400 H40C 109.5 . . ?
C400 C401 C402 112.1(5) . . ?
C400 C401 H40D 109.2 . . ?
C402 C401 H40D 109.2 . . ?
C400 C401 H40E 109.2 . . ?
C402 C401 H40E 109.2 . . ?
H40D C401 H40E 107.9 . . ?
C403 C402 C401 115.4(6) . . ?
C403 C402 H40F 108.4 . . ?
C401 C402 H40F 108.4 . . ?
C403 C402 H40G 108.4 . . ?
C401 C402 H40G 108.4 . . ?
H40F C402 H40G 107.5 . . ?
C402 C403 C404 117.3(7) . . ?
C402 C403 H40H 108.0 . . ?
C404 C403 H40H 108.0 . . ?
C402 C403 H40I 108.0 . . ?
C404 C403 H40I 108.0 . . ?
H40H C403 H40I 107.2 . . ?
C405 C404 C403 118.2(7) . . ?
C405 C404 H40J 107.8 . . ?
C403 C404 H40J 107.8 . . ?
C405 C404 H40K 107.8 . . ?
C403 C404 H40K 107.8 . . ?
H40J C404 H40K 107.1 . . ?
C404 C405 H40L 109.5 . . ?
C404 C405 H40M 109.5 . . ?
H40L C405 H40M 109.5 . . ?
C404 C405 H40N 109.5 . . ?
H40L C405 H40N 109.5 . . ?
H40M C405 H40N 109.5 . . ?

loop_
_geom_bond_atom_site_label_1
_geom_bond_atom_site_label_2
_geom_bond_distance
_geom_bond_site_symmetry_2
_geom_bond_publ_flag
P1 C14 1.824(3) . ?
P1 C12 1.839(3) . ?
P1 C11 1.859(3) . ?
P1 Mo1 2.5388(9) . ?
Mo1 C5 1.994(4) . ?
Mo1 C4 2.040(4) . ?
Mo1 C1 2.041(5) . ?
Mo1 C3 2.046(4) . ?
Mo1 C2 2.055(4) . ?
C1 O1 1.134(4) . ?
C2 O2 1.134(4) . ?
C3 O3 1.134(5) . ?
C4 O4 1.133(4) . ?
C5 O5 1.144(4) . ?
C11 C12 1.502(5) . ?
C11 C111 1.525(5) . ?
C11 H11 1.0000 . ?
C111 C113 1.518(5) . ?
C111 C112 1.526(5) . ?
C111 C114 1.529(5) . ?
C112 H11A 0.9800 . ?
C112 H11B 0.9800 . ?
C112 H11C 0.9800 . ?
C113 H11D 0.9800 . ?
C113 H11E 0.9800 . ?
C113 H11F 0.9800 . ?
C114 H11G 0.9800 . ?
C114 H11H 0.9800 . ?
C114 H11I 0.9800 . ?
C12 C13 1.523(4) . ?
C12 H12 1.0000 . ?
C13 C131 1.522(5) . ?
C13 C132 1.522(5) . ?
C13 C15 1.530(5) . ?
C131 H13A 0.9800 . ?
C131 H13B 0.9800 . ?
C131 H13C 0.9800 . ?
C132 H13D 0.9800 . ?
C132 H13E 0.9800 . ?
C132 H13F 0.9800 . ?
C14 C19 1.399(5) . ?
C14 C15 1.400(5) . ?
C15 C16 1.387(4) . ?
C16 C17 1.394(5) . ?
C16 H16 0.9500 . ?
C17 C18 1.384(5) . ?
C17 C171 1.514(4) . ?
C171 C173 1.527(5) . ?
C171 C172 1.531(5) . ?
C171 H171 1.0000 . ?
C172 H17A 0.9800 . ?
C172 H17B 0.9800 . ?
C172 H17C 0.9800 . ?
C173 H17D 0.9800 . ?
C173 H17E 0.9800 . ?
C173 H17F 0.9800 . ?
C18 C19 1.400(4) . ?
C18 H18 0.9500 . ?
C19 C191 1.512(4) . ?
C191 C192 1.525(5) . ?
C191 C193 1.528(5) . ?
C191 H191 1.0000 . ?
C192 H19A 0.9800 . ?
C192 H19B 0.9800 . ?
C192 H19C 0.9800 . ?
C193 H19D 0.9800 . ?
C193 H19E 0.9800 . ?
C193 H19F 0.9800 . ?
P2 C24 1.826(3) . ?
P2 C22 1.832(3) . ?
P2 C21 1.857(3) . ?
P2 Mo2 2.5377(9) . ?
Mo2 C105 1.996(4) . ?
Mo2 C103 2.039(4) . ?
Mo2 C101 2.044(5) . ?
Mo2 C104 2.044(5) . ?
Mo2 C102 2.061(5) . ?
C101 O101 1.130(5) . ?
C102 O102 1.135(5) . ?
C103 O103 1.133(4) . ?
C104 O104 1.140(5) . ?
C105 O105 1.143(5) . ?
C21 C22 1.505(5) . ?
C21 C211 1.526(5) . ?
C21 H21 1.0000 . ?
C211 C214 1.522(5) . ?
C211 C213 1.524(5) . ?
C211 C212 1.527(5) . ?
C212 H21A 0.9800 . ?
C212 H21B 0.9800 . ?
C212 H21C 0.9800 . ?
C213 H21D 0.9800 . ?
C213 H21E 0.9800 . ?
C213 H21F 0.9800 . ?
C214 H21G 0.9800 . ?
C214 H21H 0.9800 . ?
C214 H21I 0.9800 . ?
C22 C23 1.536(4) . ?
C22 H22 1.0000 . ?
C23 C25 1.522(5) . ?
C23 C232 1.524(5) . ?
C23 C231 1.526(5) . ?
C231 H23A 0.9800 . ?
C231 H23B 0.9800 . ?
C231 H23C 0.9800 . ?
C232 H23D 0.9800 . ?
C232 H23E 0.9800 . ?
C232 H23F 0.9800 . ?
C24 C25 1.395(5) . ?
C24 C29 1.403(5) . ?
C25 C26 1.392(4) . ?
C26 C27 1.386(5) . ?
C26 H26 0.9500 . ?
C27 C28 1.387(5) . ?
C27 C271 1.520(5) . ?
C271 C273 1.508(5) . ?
C271 C272 1.509(5) . ?
C271 H271 1.0000 . ?
C272 H27A 0.9800 . ?
C272 H27B 0.9800 . ?
C272 H27C 0.9800 . ?
C273 H27D 0.9800 . ?
C273 H27E 0.9800 . ?
C273 H27F 0.9800 . ?
C28 C29 1.389(5) . ?
C28 H28 0.9500 . ?
C29 C291 1.523(5) . ?
C291 C293 1.522(5) . ?
C291 C292 1.524(5) . ?
C291 H291 1.0000 . ?
C292 H29A 0.9800 . ?
C292 H29B 0.9800 . ?
C292 H29C 0.9800 . ?
C293 H29D 0.9800 . ?
C293 H29E 0.9800 . ?
C293 H29F 0.9800 . ?
P3 C34 1.836(4) . ?
P3 C32 1.852(4) . ?
P3 C31 1.852(4) . ?
P3 Mo3 2.5337(10) . ?
Mo3 C205 1.990(4) . ?
Mo3 C204 2.039(4) . ?
Mo3 C201 2.039(4) . ?
Mo3 C202 2.045(4) . ?
Mo3 C203 2.056(4) . ?
C201 O201 1.135(4) . ?
C202 O202 1.136(4) . ?
C203 O203 1.132(4) . ?
C204 O204 1.144(4) . ?
C205 O205 1.142(4) . ?
C31 C32 1.490(5) . ?
C31 C311 1.528(5) . ?
C31 H31 1.0000 . ?
C311 C312 1.520(5) . ?
C311 C313 1.525(5) . ?
C311 C314 1.534(5) . ?
C312 H31A 0.9800 . ?
C312 H31B 0.9800 . ?
C312 H31C 0.9800 . ?
C313 H31D 0.9800 . ?
C313 H31E 0.9800 . ?
C313 H31F 0.9800 . ?
C314 H31G 0.9800 . ?
C314 H31H 0.9800 . ?
C314 H31I 0.9800 . ?
C32 C33 1.509(5) . ?
C32 H32 1.0000 . ?
C33 C35 1.511(5) . ?
C33 C332 1.535(5) . ?
C33 C331 1.536(5) . ?
C331 H33A 0.9800 . ?
C331 H33B 0.9800 . ?
C331 H33C 0.9800 . ?
C332 H33D 0.9800 . ?
C332 H33E 0.9800 . ?
C332 H33F 0.9800 . ?
C34 C39 1.387(5) . ?
C34 C35 1.407(5) . ?
C35 C36 1.389(5) . ?
C36 C37 1.390(6) . ?
C36 H36 0.9500 . ?
C37 C38 1.398(6) . ?
C37 C371 1.521(7) . ?
C37 C37A 1.638(9) . ?
C371 C373 1.528(8) . ?
C371 C372 1.539(11) . ?
C371 H371 0.9600 . ?
C372 H37A 0.9600 . ?
C372 H37B 0.9600 . ?
C372 H37C 0.9600 . ?
C373 H37D 0.9600 . ?
C373 H37E 0.9600 . ?
C373 H37F 0.9600 . ?
C37A C37C 1.487(12) . ?
C37A C37B 1.519(16) . ?
C37A H37G 0.9600 . ?
C37B H37H 0.9600 . ?
C37B H37I 0.9600 . ?
C37B H37J 0.9600 . ?
C37C H37K 0.9600 . ?
C37C H37L 0.9600 . ?
C37C H37M 0.9600 . ?
C38 C39 1.394(5) . ?
C38 H38 0.9500 . ?
C39 C391 1.517(5) . ?
C391 C392 1.517(5) . ?
C391 C393 1.519(5) . ?
C391 H391 1.0000 . ?
C392 H39A 0.9800 . ?
C392 H39B 0.9800 . ?
C392 H39C 0.9800 . ?
C393 H39D 0.9800 . ?
C393 H39E 0.9800 . ?
C393 H39F 0.9800 . ?
C400 C401 1.436(8) . ?
C400 H40A 0.9800 . ?
C400 H40B 0.9800 . ?
C400 H40C 0.9800 . ?
C401 C402 1.577(8) . ?
C401 H40D 0.9900 . ?
C401 H40E 0.9900 . ?
C402 C403 1.432(9) . ?
C402 H40F 0.9900 . ?
C402 H40G 0.9900 . ?
C403 C404 1.454(9) . ?
C403 H40H 0.9600 . ?
C403 H40I 0.9600 . ?
C404 C405 1.398(8) . ?
C404 H40J 0.9600 . ?
C404 H40K 0.9600 . ?
C405 H40L 0.9800 . ?
C405 H40M 0.9800 . ?
C405 H40N 0.9800 . ?

loop_
_geom_torsion_atom_site_label_1
_geom_torsion_atom_site_label_2
_geom_torsion_atom_site_label_3
_geom_torsion_atom_site_label_4
_geom_torsion
_geom_torsion_site_symmetry_1
_geom_torsion_site_symmetry_2
_geom_torsion_site_symmetry_3
_geom_torsion_site_symmetry_4
_geom_torsion_publ_flag
C14 P1 C11 C12 -85.5(2) . . . . ?
Mo1 P1 C11 C12 99.8(2) . . . . ?
C14 P1 C11 C111 159.6(3) . . . . ?
C12 P1 C11 C111 -114.9(4) . . . . ?
Mo1 P1 C11 C111 -15.1(4) . . . . ?
C12 C11 C111 C113 -149.5(3) . . . . ?
P1 C11 C111 C113 -66.6(4) . . . . ?
C12 C11 C111 C112 92.0(4) . . . . ?
P1 C11 C111 C112 174.9(3) . . . . ?
C12 C11 C111 C114 -27.1(5) . . . . ?
P1 C11 C111 C114 55.8(4) . . . . ?
C111 C11 C12 C13 -138.5(3) . . . . ?
P1 C11 C12 C13 102.0(3) . . . . ?
C111 C11 C12 P1 119.4(3) . . . . ?
C14 P1 C12 C11 97.4(2) . . . . ?
Mo1 P1 C12 C11 -128.99(16) . . . . ?
C14 P1 C12 C13 -18.1(2) . . . . ?
C11 P1 C12 C13 -115.5(3) . . . . ?
Mo1 P1 C12 C13 115.5(2) . . . . ?
C11 C12 C13 C131 -171.2(3) . . . . ?
P1 C12 C13 C131 -96.2(3) . . . . ?
C11 C12 C13 C132 68.0(4) . . . . ?
P1 C12 C13 C132 143.0(2) . . . . ?
C11 C12 C13 C15 -54.1(4) . . . . ?
P1 C12 C13 C15 20.9(3) . . . . ?
C12 P1 C14 C19 -169.8(3) . . . . ?
C11 P1 C14 C19 -122.1(3) . . . . ?
Mo1 P1 C14 C19 54.0(3) . . . . ?
C12 P1 C14 C15 9.4(3) . . . . ?
C11 P1 C14 C15 57.1(3) . . . . ?
Mo1 P1 C14 C15 -126.9(2) . . . . ?
C19 C14 C15 C16 -0.3(5) . . . . ?
P1 C14 C15 C16 -179.6(2) . . . . ?
C19 C14 C15 C13 -179.0(3) . . . . ?
P1 C14 C15 C13 1.7(4) . . . . ?
C131 C13 C15 C16 -76.9(4) . . . . ?
C132 C13 C15 C16 45.7(4) . . . . ?
C12 C13 C15 C16 166.7(3) . . . . ?
C131 C13 C15 C14 101.7(3) . . . . ?
C132 C13 C15 C14 -135.7(3) . . . . ?
C12 C13 C15 C14 -14.6(4) . . . . ?
C14 C15 C16 C17 -1.4(5) . . . . ?
C13 C15 C16 C17 177.2(3) . . . . ?
C15 C16 C17 C18 2.3(5) . . . . ?
C15 C16 C17 C171 179.3(3) . . . . ?
C18 C17 C171 C173 -142.7(3) . . . . ?
C16 C17 C171 C173 40.3(4) . . . . ?
C18 C17 C171 C172 92.9(4) . . . . ?
C16 C17 C171 C172 -84.0(4) . . . . ?
C16 C17 C18 C19 -1.6(5) . . . . ?
C171 C17 C18 C19 -178.6(3) . . . . ?
C15 C14 C19 C18 1.1(5) . . . . ?
P1 C14 C19 C18 -179.8(2) . . . . ?
C15 C14 C19 C191 -174.1(3) . . . . ?
P1 C14 C19 C191 5.0(5) . . . . ?
C17 C18 C19 C14 -0.1(5) . . . . ?
C17 C18 C19 C191 175.0(3) . . . . ?
C14 C19 C191 C192 80.8(4) . . . . ?
C18 C19 C191 C192 -94.1(4) . . . . ?
C14 C19 C191 C193 -153.1(3) . . . . ?
C18 C19 C191 C193 31.9(4) . . . . ?
C24 P2 C21 C22 84.8(2) . . . . ?
Mo2 P2 C21 C22 -104.2(2) . . . . ?
C24 P2 C21 C211 -161.1(3) . . . . ?
C22 P2 C21 C211 114.0(4) . . . . ?
Mo2 P2 C21 C211 9.8(4) . . . . ?
C22 C21 C211 C214 -94.1(4) . . . . ?
P2 C21 C211 C214 -175.7(3) . . . . ?
C22 C21 C211 C213 147.1(3) . . . . ?
P2 C21 C211 C213 65.5(4) . . . . ?
C22 C21 C211 C212 24.8(5) . . . . ?
P2 C21 C211 C212 -56.8(4) . . . . ?
C211 C21 C22 C23 139.3(3) . . . . ?
P2 C21 C22 C23 -102.5(3) . . . . ?
C211 C21 C22 P2 -118.2(3) . . . . ?
C24 P2 C22 C21 -98.4(2) . . . . ?
Mo2 P2 C22 C21 124.39(17) . . . . ?
C24 P2 C22 C23 16.2(3) . . . . ?
C21 P2 C22 C23 114.5(3) . . . . ?
Mo2 P2 C22 C23 -121.1(2) . . . . ?
C21 C22 C23 C25 56.0(4) . . . . ?
P2 C22 C23 C25 -19.0(3) . . . . ?
C21 C22 C23 C232 -65.7(4) . . . . ?
P2 C22 C23 C232 -140.7(3) . . . . ?
C21 C22 C23 C231 173.4(3) . . . . ?
P2 C22 C23 C231 98.5(3) . . . . ?
C22 P2 C24 C25 -8.3(3) . . . . ?
C21 P2 C24 C25 -56.2(3) . . . . ?
Mo2 P2 C24 C25 131.2(2) . . . . ?
C22 P2 C24 C29 170.0(3) . . . . ?
C21 P2 C24 C29 122.1(3) . . . . ?
Mo2 P2 C24 C29 -50.5(4) . . . . ?
C29 C24 C25 C26 0.1(5) . . . . ?
P2 C24 C25 C26 178.5(3) . . . . ?
C29 C24 C25 C23 179.6(3) . . . . ?
P2 C24 C25 C23 -2.0(4) . . . . ?
C232 C23 C25 C26 -46.6(5) . . . . ?
C231 C23 C25 C26 76.0(4) . . . . ?
C22 C23 C25 C26 -167.1(3) . . . . ?
C232 C23 C25 C24 133.9(3) . . . . ?
C231 C23 C25 C24 -103.4(4) . . . . ?
C22 C23 C25 C24 13.5(4) . . . . ?
C24 C25 C26 C27 0.8(5) . . . . ?
C23 C25 C26 C27 -178.7(3) . . . . ?
C25 C26 C27 C28 -0.6(6) . . . . ?
C25 C26 C27 C271 179.6(3) . . . . ?
C26 C27 C271 C273 -108.3(4) . . . . ?
C28 C27 C271 C273 72.0(5) . . . . ?
C26 C27 C271 C272 125.5(4) . . . . ?
C28 C27 C271 C272 -54.3(5) . . . . ?
C26 C27 C28 C29 -0.5(6) . . . . ?
C271 C27 C28 C29 179.2(3) . . . . ?
C27 C28 C29 C24 1.4(5) . . . . ?
C27 C28 C29 C291 -173.4(3) . . . . ?
C25 C24 C29 C28 -1.2(5) . . . . ?
P2 C24 C29 C28 -179.3(3) . . . . ?
C25 C24 C29 C291 173.7(3) . . . . ?
P2 C24 C29 C291 -4.5(5) . . . . ?
C28 C29 C291 C293 93.9(4) . . . . ?
C24 C29 C291 C293 -80.8(4) . . . . ?
C28 C29 C291 C292 -32.1(5) . . . . ?
C24 C29 C291 C292 153.2(3) . . . . ?
C34 P3 C31 C32 84.1(2) . . . . ?
Mo3 P3 C31 C32 -99.2(2) . . . . ?
C34 P3 C31 C311 -160.8(3) . . . . ?
C32 P3 C31 C311 115.0(4) . . . . ?
Mo3 P3 C31 C311 15.9(4) . . . . ?
C32 C31 C311 C312 152.1(3) . . . . ?
P3 C31 C311 C312 68.7(4) . . . . ?
C32 C31 C311 C313 29.5(5) . . . . ?
P3 C31 C311 C313 -53.9(4) . . . . ?
C32 C31 C311 C314 -90.3(4) . . . . ?
P3 C31 C311 C314 -173.8(3) . . . . ?
C311 C31 C32 C33 139.1(4) . . . . ?
P3 C31 C32 C33 -101.9(3) . . . . ?
C311 C31 C32 P3 -119.0(3) . . . . ?
C34 P3 C32 C31 -98.8(2) . . . . ?
Mo3 P3 C32 C31 122.21(19) . . . . ?
C34 P3 C32 C33 16.8(3) . . . . ?
C31 P3 C32 C33 115.6(3) . . . . ?
Mo3 P3 C32 C33 -122.2(2) . . . . ?
C31 C32 C33 C35 54.8(4) . . . . ?
P3 C32 C33 C35 -19.8(4) . . . . ?
C31 C32 C33 C332 -66.0(4) . . . . ?
P3 C32 C33 C332 -140.6(3) . . . . ?
C31 C32 C33 C331 174.0(3) . . . . ?
P3 C32 C33 C331 99.4(3) . . . . ?
C32 P3 C34 C39 167.6(3) . . . . ?
C31 P3 C34 C39 120.5(3) . . . . ?
Mo3 P3 C34 C39 -56.5(4) . . . . ?
C32 P3 C34 C35 -8.4(3) . . . . ?
C31 P3 C34 C35 -55.5(3) . . . . ?
Mo3 P3 C34 C35 127.5(2) . . . . ?
C39 C34 C35 C36 0.9(5) . . . . ?
P3 C34 C35 C36 177.2(3) . . . . ?
C39 C34 C35 C33 -178.4(3) . . . . ?
P3 C34 C35 C33 -2.1(4) . . . . ?
C32 C33 C35 C36 -165.0(4) . . . . ?
C332 C33 C35 C36 -46.1(5) . . . . ?
C331 C33 C35 C36 76.2(5) . . . . ?
C32 C33 C35 C34 14.2(4) . . . . ?
C332 C33 C35 C34 133.2(4) . . . . ?
C331 C33 C35 C34 -104.5(4) . . . . ?
C34 C35 C36 C37 -1.3(6) . . . . ?
C33 C35 C36 C37 178.0(4) . . . . ?
C35 C36 C37 C38 1.3(6) . . . . ?
C35 C36 C37 C371 -178.5(4) . . . . ?
C35 C36 C37 C37A 176.6(7) . . . . ?
C36 C37 C371 C373 138.8(6) . . . . ?
C38 C37 C371 C373 -41.1(8) . . . . ?
C36 C37 C371 C372 -102.1(14) . . . . ?
C38 C37 C371 C372 78.1(15) . . . . ?
C36 C37 C37A C37C 57.5(15) . . . . ?
C38 C37 C37A C37C -126.8(12) . . . . ?
C36 C37 C37A C37B -67(3) . . . . ?
C38 C37 C37A C37B 109(3) . . . . ?
C36 C37 C38 C39 -1.1(6) . . . . ?
C371 C37 C38 C39 178.7(5) . . . . ?
C37A C37 C38 C39 -177.7(5) . . . . ?
C35 C34 C39 C38 -0.7(5) . . . . ?
P3 C34 C39 C38 -176.3(3) . . . . ?
C35 C34 C39 C391 178.0(3) . . . . ?
P3 C34 C39 C391 2.4(5) . . . . ?
C37 C38 C39 C34 0.8(6) . . . . ?
C37 C38 C39 C391 -177.9(3) . . . . ?
C34 C39 C391 C392 117.3(4) . . . . ?
C38 C39 C391 C392 -64.1(5) . . . . ?
C34 C39 C391 C393 -116.1(4) . . . . ?
C38 C39 C391 C393 62.5(5) . . . . ?
C400 C401 C402 C403 -177.1(7) . . . . ?
C401 C402 C403 C404 -178.5(6) . . . . ?
C402 C403 C404 C405 -71.3(10) . . . . ?
